data_4079283
loop_
_publ_author_name
'Ruiz, Javier'
'Garc\?\'ia, Luc\'ia'
'Mejuto, Carmen'
'Perandones, Bernab\'e F.'
'Vivanco, Maril\'in'

_publ_section_title
;
 Divergent Reactivity of Mixed-Ligand Manganese(I) Carbonyl--Isocyanide
 Complexes toward Primary Amines
;
_journal_issue 17
_journal_name_full Organometallics
_journal_page_first 6420
_journal_paper_doi 10.1021/om3006454
_journal_volume 31
_journal_year 2012
_chemical_compound_source 'synthesis as described'
_chemical_formula_moiety 'C18 H18 Mn N4 O3, C F3 O3 S'
_chemical_formula_sum 'C19 H18 F3 Mn N4 O6 S'
_chemical_formula_weight 542.38
_chemical_name_systematic
;
 ?
;
_space_group_IT_number 11
_symmetry_cell_setting monoclinic
_symmetry_Int_Tables_number 11
_symmetry_space_group_name_Hall '-P 2yb'
_symmetry_space_group_name_H-M 'P 1 21/m 1'
_atom_sites_solution_hydrogens geom
_atom_sites_solution_primary direct
_atom_sites_solution_secondary difmap
_audit_conform_dict_location ftp://ftp.iucr.org/pub/cif_core.dic
_audit_conform_dict_name cif_core.dic
_audit_conform_dict_version 2.4
_audit_creation_date 2012-02-17T14:57:01-00:00
_audit_creation_method 'WinGX routine CIF_UPDATE'
_cell_angle_alpha 90
_cell_angle_beta 113.910(4)
_cell_angle_gamma 90
_cell_formula_units_Z 4
_cell_length_a 12.5473(11)
_cell_length_b 12.5952(10)
_cell_length_c 15.1387(14)
_cell_measurement_reflns_used 1873
_cell_measurement_temperature 100(2)
_cell_measurement_theta_max 21.56
_cell_measurement_theta_min 2.72
_cell_measurement_wavelength 0.71073
_cell_volume 2187.1(3)
_computing_cell_refinement 'APPEX2 (BRUKER AXS, 2005)'
_computing_data_collection 'APPEX2 (BRUKER AXS, 2005)'
_computing_data_reduction 'APPEX2 (BRUKER AXS, 2005)'
_computing_molecular_graphics 'Ortep-3 for Windows (Farrugia, 1997)'
_computing_publication_material 'WinGX publication routines (Farrugia, 1999)'
_computing_structure_refinement 'SHELXL-97 (Sheldrick, 2008)'
_computing_structure_solution 'SIR97 (Giacovazzo et al, 1997)'
_diffrn_ambient_temperature 100(2)
_diffrn_measured_fraction_theta_full 1
_diffrn_measured_fraction_theta_max 1
_diffrn_measurement_device 'four-circle diffractometer'
_diffrn_measurement_device_type 'BRUKER APPEX-II CCD'
_diffrn_measurement_method 'omega and phi scans'
_diffrn_radiation_monochromator graphite
_diffrn_radiation_probe x-ray
_diffrn_radiation_source 'fine-focus sealed tube'
_diffrn_radiation_type MoK\a
_diffrn_radiation_wavelength 0.7107
_diffrn_reflns_av_R_equivalents 0.0548
_diffrn_reflns_av_unetI/netI 0.0297
_diffrn_reflns_limit_h_max 14
_diffrn_reflns_limit_h_min -15
_diffrn_reflns_limit_k_max 15
_diffrn_reflns_limit_k_min 0
_diffrn_reflns_limit_l_max 18
_diffrn_reflns_limit_l_min 0
_diffrn_reflns_number 52831
_diffrn_reflns_theta_full 26.38
_diffrn_reflns_theta_max 26.38
_diffrn_reflns_theta_min 1.47
_exptl_absorpt_coefficient_mu 0.768
_exptl_absorpt_correction_T_max 1
_exptl_absorpt_correction_T_min 0.9355
_exptl_absorpt_correction_type multi-scan
_exptl_absorpt_process_details 'BRUKER SADABS'
_exptl_crystal_colour colourless
_exptl_crystal_density_diffrn 1.611
_exptl_crystal_density_method 'not measured'
_exptl_crystal_description prism
_exptl_crystal_F_000 1080
_exptl_crystal_size_max 0.16
_exptl_crystal_size_mid 0.10
_exptl_crystal_size_min 0.08
_refine_diff_density_max 1.293
_refine_diff_density_min -1.087
_refine_diff_density_rms 0.085
_refine_ls_extinction_method none
_refine_ls_goodness_of_fit_ref 1.066
_refine_ls_hydrogen_treatment constr
_refine_ls_matrix_type full
_refine_ls_number_parameters 366
_refine_ls_number_reflns 4690
_refine_ls_number_restraints 0
_refine_ls_restrained_S_all 1.066
_refine_ls_R_factor_all 0.094
_refine_ls_R_factor_gt 0.0709
_refine_ls_shift/su_max 0.001
_refine_ls_shift/su_mean 0
_refine_ls_structure_factor_coef Fsqd
_refine_ls_weighting_details 'calc w=1/[\s^2^(Fo^2^)+(0.0108P)^2^+9.8999P] where P=(Fo^2^+2Fc^2^)/3'
_refine_ls_weighting_scheme calc
_refine_ls_wR_factor_gt 0.1288
_refine_ls_wR_factor_ref 0.1384
_reflns_number_gt 3538
_reflns_number_total 4690
_reflns_threshold_expression >2\s(I)
_cod_data_source_file om3006454_si_003.cif
_cod_data_source_block 5c
_cod_database_code 4079283

loop_
_symmetry_equiv_pos_as_xyz
'x, y, z'
'-x, y+1/2, -z'
'-x, -y, -z'
'x, -y-1/2, z'

loop_
_atom_site_label
_atom_site_type_symbol
_atom_site_fract_x
_atom_site_fract_y
_atom_site_fract_z
_atom_site_U_iso_or_equiv
_atom_site_adp_type
_atom_site_occupancy
_atom_site_symmetry_multiplicity
_atom_site_calc_flag
_atom_site_refinement_flags
_atom_site_disorder_assembly
_atom_site_disorder_group
Mn1 Mn 0.73158(8) 0.75 0.53649(6) 0.0340(2) Uani 1 2 d S . .
N1 N 0.6058(3) 0.8534(3) 0.4508(2) 0.0386(9) Uani 1 1 d . A .
C1 C 0.6109(5) 0.9590(5) 0.4549(4) 0.0525(14) Uani 1 1 d . . .
H1 H 0.6785 0.9915 0.5018 0.063 Uiso 1 1 calc R A .
C2 C 0.5221(6) 1.0240(6) 0.3942(5) 0.081(2) Uani 1 1 d . A .
H2 H 0.5292 1.099 0.3988 0.097 Uiso 1 1 calc R . .
C3 C 0.4240(6) 0.9773(8) 0.3275(5) 0.098(3) Uani 1 1 d . . .
H3 H 0.3621 1.0199 0.2847 0.117 Uiso 1 1 calc R A .
C4 C 0.4155(5) 0.8691(7) 0.3228(4) 0.074(2) Uani 1 1 d . A .
H4 H 0.3472 0.836 0.2774 0.089 Uiso 1 1 calc R . .
C5 C 0.5078(4) 0.8079(5) 0.3850(3) 0.0467(13) Uani 1 1 d . . .
C6 C 0.8373(5) 0.8452(5) 0.6076(3) 0.0572(15) Uani 1 1 d . A .
O1 O 0.9082(4) 0.9016(4) 0.6570(3) 0.0956(18) Uani 1 1 d . . .
C7 C 0.6708(5) 0.75 0.6274(4) 0.0336(14) Uani 1 2 d S A .
O2 O 0.6381(4) 0.75 0.6878(3) 0.0422(11) Uani 1 2 d S . .
Mn2 Mn 0.71324(8) 0.75 0.97439(6) 0.0430(3) Uani 1 2 d S . .
N4 N 0.6630(3) 0.8526(4) 1.0551(2) 0.0436(11) Uani 1 1 d . B .
C13 C 0.6613(4) 0.9598(6) 1.0489(3) 0.0547(15) Uani 1 1 d . . .
H13 H 0.6845 0.9917 1.0026 0.066 Uiso 1 1 calc R B .
C14 C 0.6280(4) 1.0251(5) 1.1061(3) 0.0541(14) Uani 1 1 d . B .
H14 H 0.6303 1.1001 1.1007 0.065 Uiso 1 1 calc R . .
C15 C 0.5911(4) 0.9786(5) 1.1716(3) 0.0546(15) Uani 1 1 d . . .
H15 H 0.5675 1.0213 1.2121 0.066 Uiso 1 1 calc R B .
C16 C 0.5891(4) 0.8697(5) 1.1773(3) 0.0480(13) Uani 1 1 d . B .
H16 H 0.5626 0.8367 1.2211 0.058 Uiso 1 1 calc R . .
C17 C 0.6257(3) 0.8080(4) 1.1189(3) 0.0397(11) Uani 1 1 d . . .
C18 C 0.5665(5) 0.75 0.8776(4) 0.0434(17) Uani 1 2 d S B .
O3 O 0.4773(4) 0.75 0.8135(3) 0.0581(15) Uani 1 2 d S . .
C19 C 0.7572(4) 0.6553(6) 0.9087(3) 0.0588(16) Uani 1 1 d . B .
O4 O 0.7853(4) 0.5981(4) 0.8623(3) 0.0789(14) Uani 1 1 d . . .
C8 C 0.8077(6) 0.7182(7) 0.4366(6) 0.034(3) Uani 0.5 1 d P A -1
N2 N 0.8400(6) 0.7951(7) 0.3936(5) 0.0359(19) Uani 0.5 1 d P A -1
C9 C 0.8330(12) 0.913(2) 0.4043(14) 0.042(3) Uani 0.5 1 d P A -1
H9A H 0.8772 0.9396 0.4707 0.05 Uiso 0.5 1 calc PR A -1
H9B H 0.753 0.942 0.3756 0.05 Uiso 0.5 1 calc PR A -1
C10 C 0.9007(19) 0.9193(13) 0.3368(15) 0.051(4) Uani 0.5 1 d P A -1
H10A H 0.8563 0.9562 0.2749 0.061 Uiso 0.5 1 calc PR A -1
H10B H 0.9797 0.9502 0.3692 0.061 Uiso 0.5 1 calc PR A -1
C11 C 0.9014(7) 0.8047(8) 0.3269(6) 0.043(2) Uani 0.5 1 d P A -1
H11A H 0.9805 0.7732 0.3531 0.052 Uiso 0.5 1 calc PR A -1
H11B H 0.8549 0.779 0.2605 0.052 Uiso 0.5 1 calc PR A -1
N3 N 0.8290(10) 0.6190(16) 0.4175(12) 0.042(3) Uani 0.5 1 d P A -1
H3N H 0.799 0.5716 0.4436 0.05 Uiso 0.5 1 calc PR A -1
C12 C 0.8904(18) 0.5696(13) 0.3635(14) 0.051(4) Uani 0.5 1 d P A -1
H12A H 0.8572 0.5956 0.2967 0.076 Uiso 0.5 1 calc PR A -1
H12B H 0.8815 0.4923 0.3636 0.076 Uiso 0.5 1 calc PR A -1
H12C H 0.9733 0.588 0.394 0.076 Uiso 0.5 1 calc PR A -1
C20 C 0.8818(8) 0.7848(7) 1.0804(6) 0.034(2) Uani 0.5 1 d P B -1
N5 N 0.9590(6) 0.7131(7) 1.1236(5) 0.044(3) Uani 0.5 1 d P B -1
C21 C 0.930(4) 0.6113(16) 1.121(2) 0.063(3) Uani 0.5 1 d P B -1
H21A H 0.9023 0.5783 1.0565 0.075 Uiso 0.5 1 calc PR B -1
H21B H 0.8783 0.595 1.1542 0.075 Uiso 0.5 1 calc PR B -1
C22 C 1.068 0.5932 1.1875 0.081(3) Uani 0.5 1 d P B -1
H22A H 1.0837 0.558 1.25 0.097 Uiso 0.5 1 calc PR B -1
H22B H 1.1103 0.5575 1.153 0.097 Uiso 0.5 1 calc PR B -1
C23 C 1.0843(7) 0.7069(12) 1.1949(7) 0.080(7) Uani 0.5 1 d P B -1
H23A H 1.141 0.734 1.1702 0.096 Uiso 0.5 1 calc PR B -1
H23B H 1.0992 0.7364 1.2595 0.096 Uiso 0.5 1 calc PR B -1
N6 N 0.927(3) 0.8970(14) 1.0961(15) 0.063(3) Uani 0.5 1 d P B -1
H6N H 0.8747 0.9443 1.0621 0.075 Uiso 0.5 1 calc PR B -1
C24 C 1.0343(13) 0.9408(12) 1.1538(11) 0.081(3) Uani 0.5 1 d P B -1
H24A H 1.0781 0.8907 1.2053 0.121 Uiso 0.5 1 calc PR B -1
H24B H 1.0224 1.007 1.1825 0.121 Uiso 0.5 1 calc PR B -1
H24C H 1.0781 0.9554 1.1144 0.121 Uiso 0.5 1 calc PR B -1
O5 O 0.6382(5) 0.25 0.4674(5) 0.107(3) Uani 1 2 d S . .
O6 O 0.8180(4) 0.3436(6) 0.5558(4) 0.143(3) Uani 1 1 d . . .
S1 S 0.76355(18) 0.25 0.50669(18) 0.0901(10) Uani 1 2 d S . .
C25 C 0.7970(6) 0.25 0.4008(5) 0.0478(18) Uani 1 2 d S . .
F1 F 0.7523(3) 0.1641(3) 0.3479(3) 0.0838(12) Uani 1 1 d . . .
F2 F 0.9124(4) 0.25 0.4265(3) 0.0726(14) Uani 1 2 d S . .
O7 O 0.6468(4) 0.25 1.0094(3) 0.0540(14) Uani 1 2 d S . .
O8 O 0.7359(4) 0.1547(5) 0.9181(3) 0.111(2) Uani 1 1 d . . .
S2 S 0.73159(15) 0.25 0.96815(13) 0.0584(6) Uani 1 2 d S . .
C26 C 0.8689(6) 0.25 1.0709(5) 0.0475(18) Uani 1 2 d S . .
F3 F 0.8789(3) 0.3347(3) 1.1264(3) 0.0851(12) Uani 1 1 d . . .
F4 F 0.9592(3) 0.25 1.0458(3) 0.0728(15) Uani 1 2 d S . .

loop_
_atom_site_aniso_label
_atom_site_aniso_U_11
_atom_site_aniso_U_22
_atom_site_aniso_U_33
_atom_site_aniso_U_23
_atom_site_aniso_U_13
_atom_site_aniso_U_12
Mn1 0.0267(5) 0.0539(7) 0.0204(4) 0 0.0085(4) 0
N1 0.036(2) 0.060(3) 0.0244(17) 0.0072(18) 0.0168(15) 0.0087(19)
C1 0.063(3) 0.059(4) 0.056(3) 0.013(3) 0.045(3) 0.010(3)
C2 0.093(5) 0.089(5) 0.102(5) 0.055(4) 0.084(5) 0.054(4)
C3 0.070(5) 0.163(9) 0.087(5) 0.083(6) 0.059(4) 0.072(6)
C4 0.035(3) 0.152(7) 0.040(3) 0.035(4) 0.020(2) 0.028(4)
C5 0.029(2) 0.092(4) 0.023(2) 0.012(2) 0.0149(18) 0.013(2)
C6 0.053(3) 0.079(4) 0.027(2) 0.008(3) 0.004(2) -0.017(3)
O1 0.097(3) 0.111(4) 0.041(2) 0.008(2) -0.011(2) -0.056(3)
C7 0.036(3) 0.039(4) 0.023(3) 0 0.008(2) 0
O2 0.047(3) 0.058(3) 0.025(2) 0 0.017(2) 0
Mn2 0.0211(4) 0.0894(9) 0.0186(4) 0 0.0084(4) 0
N4 0.0242(18) 0.084(3) 0.0228(18) 0.003(2) 0.0096(14) -0.006(2)
C13 0.039(3) 0.097(5) 0.030(2) 0.004(3) 0.015(2) -0.006(3)
C14 0.040(3) 0.084(4) 0.039(3) 0.006(3) 0.017(2) 0.007(3)
C15 0.039(3) 0.089(5) 0.039(3) 0.003(3) 0.019(2) 0.013(3)
C16 0.032(2) 0.086(4) 0.031(2) 0.003(3) 0.0173(19) 0.005(3)
C17 0.0180(18) 0.079(3) 0.0209(18) -0.001(2) 0.0062(15) 0.000(2)
C18 0.029(3) 0.077(5) 0.027(3) 0 0.014(3) 0
O3 0.027(2) 0.112(5) 0.026(2) 0 0.002(2) 0
C19 0.044(3) 0.109(5) 0.027(2) 0.008(3) 0.018(2) 0.013(3)
O4 0.084(3) 0.119(4) 0.049(2) 0.004(2) 0.043(2) 0.028(3)
C8 0.017(3) 0.052(9) 0.027(4) -0.005(3) 0.002(3) -0.001(3)
N2 0.025(3) 0.060(6) 0.025(3) -0.006(3) 0.013(3) -0.004(3)
C9 0.038(3) 0.038(13) 0.049(5) -0.006(3) 0.018(2) -0.003(3)
C10 0.031(4) 0.061(5) 0.065(10) -0.001(5) 0.023(5) -0.003(5)
C11 0.026(4) 0.080(7) 0.028(4) 0.000(4) 0.014(3) 0.003(4)
N3 0.038(3) 0.038(13) 0.049(5) -0.006(3) 0.018(2) -0.003(3)
C12 0.031(4) 0.061(5) 0.065(10) -0.001(5) 0.023(5) -0.003(5)
C20 0.031(4) 0.053(7) 0.024(4) -0.006(3) 0.018(4) -0.004(4)
N5 0.027(4) 0.070(8) 0.030(4) -0.001(3) 0.005(3) 0.007(4)
C21 0.083(4) 0.087(5) 0.030(12) -0.002(5) 0.035(8) 0.006(7)
C22 0.093(8) 0.057(8) 0.084(9) -0.007(5) 0.027(7) 0.012(6)
C23 0.021(4) 0.18(2) 0.035(5) 0.007(7) 0.010(4) 0.014(6)
N6 0.083(4) 0.087(5) 0.030(12) -0.002(5) 0.035(8) 0.006(7)
C24 0.093(8) 0.057(8) 0.084(9) -0.007(5) 0.027(7) 0.012(6)
O5 0.029(3) 0.201(9) 0.072(4) 0 0.002(3) 0
O6 0.039(2) 0.244(8) 0.110(4) -0.107(5) -0.009(2) -0.007(3)
S1 0.0292(10) 0.163(3) 0.0612(14) 0 0.0005(10) 0
C25 0.035(4) 0.039(4) 0.054(4) 0 0.003(3) 0
F1 0.062(2) 0.075(3) 0.089(3) -0.036(2) 0.0039(18) 0.0086(19)
F2 0.035(2) 0.108(4) 0.067(3) 0 0.013(2) 0
O7 0.032(2) 0.092(4) 0.041(3) 0 0.018(2) 0
O8 0.066(3) 0.202(6) 0.079(3) -0.090(4) 0.045(2) -0.037(3)
S2 0.0336(9) 0.1128(19) 0.0310(9) 0 0.0152(7) 0
C26 0.033(3) 0.063(5) 0.045(4) 0 0.016(3) 0
F3 0.061(2) 0.107(3) 0.075(2) -0.041(2) 0.0149(18) -0.021(2)
F4 0.033(2) 0.113(4) 0.072(3) 0 0.021(2) 0

loop_
_atom_type_symbol
_atom_type_description
_atom_type_scat_dispersion_real
_atom_type_scat_dispersion_imag
_atom_type_scat_source
C C 0.0033 0.0016 'International Tables Vol C Tables 4.2.6.8 and 6.1.1.4'
H H 0 0 'International Tables Vol C Tables 4.2.6.8 and 6.1.1.4'
N N 0.0061 0.0033 'International Tables Vol C Tables 4.2.6.8 and 6.1.1.4'
O O 0.0106 0.006 'International Tables Vol C Tables 4.2.6.8 and 6.1.1.4'
F F 0.0171 0.0103 'International Tables Vol C Tables 4.2.6.8 and 6.1.1.4'
S S 0.1246 0.1234 'International Tables Vol C Tables 4.2.6.8 and 6.1.1.4'
Mn Mn 0.3368 0.7283 'International Tables Vol C Tables 4.2.6.8 and 6.1.1.4'

loop_
_geom_angle_atom_site_label_1
_geom_angle_atom_site_label_2
_geom_angle_atom_site_label_3
_geom_angle
_geom_angle_site_symmetry_1
_geom_angle_site_symmetry_3
C6 Mn1 C6 84.2(4) . 4_575
C6 Mn1 C7 88.9(2) . .
C6 Mn1 C7 88.9(2) 4_575 .
C6 Mn1 N1 177.3(2) . 4_575
C6 Mn1 N1 98.5(2) 4_575 4_575
C7 Mn1 N1 91.59(17) . 4_575
C6 Mn1 N1 98.5(2) . .
C6 Mn1 N1 177.3(2) 4_575 .
C7 Mn1 N1 91.59(17) . .
N1 Mn1 N1 78.8(2) 4_575 .
C6 Mn1 C8 96.7(3) . .
C6 Mn1 C8 82.2(3) 4_575 .
C7 Mn1 C8 168.9(2) . .
N1 Mn1 C8 83.3(2) 4_575 .
N1 Mn1 C8 97.0(2) . .
C6 Mn1 C8 82.2(3) . 4_575
C6 Mn1 C8 96.7(3) 4_575 4_575
C7 Mn1 C8 168.9(2) . 4_575
N1 Mn1 C8 97.0(2) 4_575 4_575
N1 Mn1 C8 83.3(2) . 4_575
C8 Mn1 C8 21.7(5) . 4_575
C1 N1 C5 117.9(5) . .
C1 N1 Mn1 126.5(4) . .
C5 N1 Mn1 115.6(3) . .
N1 C1 C2 123.2(6) . .
N1 C1 H1 118.4 . .
C2 C1 H1 118.4 . .
C3 C2 C1 118.5(7) . .
C3 C2 H2 120.8 . .
C1 C2 H2 120.8 . .
C4 C3 C2 119.6(6) . .
C4 C3 H3 120.2 . .
C2 C3 H3 120.2 . .
C3 C4 C5 119.4(7) . .
C3 C4 H4 120.3 . .
C5 C4 H4 120.3 . .
N1 C5 C4 121.3(6) . .
N1 C5 C5 115.0(3) . 4_575
C4 C5 C5 123.6(4) . 4_575
O1 C6 Mn1 176.0(5) . .
O2 C7 Mn1 176.7(5) . .
C19 Mn2 C19 84.3(4) . 4_575
C19 Mn2 C18 89.5(2) . .
C19 Mn2 C18 89.5(2) 4_575 .
C19 Mn2 N4 176.9(2) . .
C19 Mn2 N4 98.7(2) 4_575 .
C18 Mn2 N4 91.40(17) . .
C19 Mn2 N4 98.7(2) . 4_575
C19 Mn2 N4 176.9(2) 4_575 4_575
C18 Mn2 N4 91.40(18) . 4_575
N4 Mn2 N4 78.4(2) . 4_575
C19 Mn2 C20 97.0(3) . .
C19 Mn2 C20 81.0(3) 4_575 .
C18 Mn2 C20 167.9(2) . .
N4 Mn2 C20 82.6(2) . .
N4 Mn2 C20 97.7(2) 4_575 .
C19 Mn2 C20 81.0(3) . 4_575
C19 Mn2 C20 97.0(3) 4_575 4_575
C18 Mn2 C20 167.9(2) . 4_575
N4 Mn2 C20 97.7(2) . 4_575
N4 Mn2 C20 82.6(2) 4_575 4_575
C20 Mn2 C20 23.9(5) . 4_575
C13 N4 C17 117.6(4) . .
C13 N4 Mn2 126.1(3) . .
C17 N4 Mn2 116.3(4) . .
N4 C13 C14 123.6(5) . .
N4 C13 H13 118.2 . .
C14 C13 H13 118.2 . .
C13 C14 C15 118.2(6) . .
C13 C14 H14 120.9 . .
C15 C14 H14 120.9 . .
C16 C15 C14 119.2(5) . .
C16 C15 H15 120.4 . .
C14 C15 H15 120.4 . .
C15 C16 C17 120.0(5) . .
C15 C16 H16 120 . .
C17 C16 H16 120 . .
N4 C17 C16 121.4(5) . .
N4 C17 C17 114.5(3) . 4_575
C16 C17 C17 124.1(3) . 4_575
O3 C18 Mn2 176.3(5) . .
O4 C19 Mn2 176.2(5) . .
N2 C8 N3 116.9(12) . .
N2 C8 Mn1 121.9(6) . .
N3 C8 Mn1 121.1(12) . .
C8 N2 C9 129.1(9) . .
C8 N2 C11 137.2(8) . .
C9 N2 C11 93.5(9) . .
N2 C9 C10 85.0(16) . .
N2 C9 H9A 114.5 . .
C10 C9 H9A 114.5 . .
N2 C9 H9B 114.5 . .
C10 C9 H9B 114.5 . .
H9A C9 H9B 111.6 . .
C11 C10 C9 92.4(15) . .
C11 C10 H10A 113.2 . .
C9 C10 H10A 113.2 . .
C11 C10 H10B 113.2 . .
C9 C10 H10B 113.2 . .
H10A C10 H10B 110.6 . .
C10 C11 N2 89.1(9) . .
C10 C11 H11A 113.8 . .
N2 C11 H11A 113.8 . .
C10 C11 H11B 113.8 . .
N2 C11 H11B 113.8 . .
H11A C11 H11B 111 . .
C8 N3 C12 135(2) . .
C8 N3 H3N 112.3 . .
C12 N3 H3N 112.3 . .
N5 C20 N6 114.8(13) . .
N5 C20 Mn2 123.5(6) . .
N6 C20 Mn2 120.7(12) . .
C20 N5 C21 121.5(19) . .
C20 N5 C23 138.6(10) . .
C21 N5 C23 99.3(19) . .
N5 C21 C22 85(2) . .
N5 C21 H21A 114.5 . .
C22 C21 H21A 114.5 . .
N5 C21 H21B 114.5 . .
C22 C21 H21B 114.5 . .
H21A C21 H21B 111.6 . .
C23 C22 C21 89.5(8) . .
C23 C22 H22A 113.7 . .
C21 C22 H22A 113.7 . .
C23 C22 H22B 113.7 . .
C21 C22 H22B 113.7 . .
H22A C22 H22B 111 . .
C22 C23 N5 85.5(7) . .
C22 C23 H23A 114.4 . .
N5 C23 H23A 114.4 . .
C22 C23 H23B 114.4 . .
N5 C23 H23B 114.4 . .
H23A C23 H23B 111.5 . .
C24 N6 C20 132.8(18) . .
C24 N6 H6N 113.6 . .
C20 N6 H6N 113.6 . .
O6 S1 O6 113.0(5) . 4_565
O6 S1 O5 115.6(2) . .
O6 S1 O5 115.6(2) 4_565 .
O6 S1 C25 103.2(3) . .
O6 S1 C25 103.2(3) 4_565 .
O5 S1 C25 103.9(4) . .
F1 C25 F1 109.2(6) . 4_565
F1 C25 F2 108.6(4) . .
F1 C25 F2 108.6(4) 4_565 .
F1 C25 S1 109.9(4) . .
F1 C25 S1 109.9(4) 4_565 .
F2 C25 S1 110.7(5) . .
O8 S2 O8 113.9(5) . 4_565
O8 S2 O7 115.1(2) . .
O8 S2 O7 115.1(2) 4_565 .
O8 S2 C26 103.3(2) . .
O8 S2 C26 103.3(2) 4_565 .
O7 S2 C26 104.1(3) . .
F3 C26 F3 106.4(6) . 4_565
F3 C26 F4 107.8(4) . .
F3 C26 F4 107.8(4) 4_565 .
F3 C26 S2 111.0(4) . .
F3 C26 S2 111.0(4) 4_565 .
F4 C26 S2 112.4(5) . .

loop_
_geom_bond_atom_site_label_1
_geom_bond_atom_site_label_2
_geom_bond_distance
_geom_bond_site_symmetry_2
Mn1 C6 1.788(6) .
Mn1 C6 1.788(6) 4_575
Mn1 C7 1.824(6) .
Mn1 N1 2.052(4) 4_575
Mn1 N1 2.052(4) .
Mn1 C8 2.129(9) .
Mn1 C8 2.129(9) 4_575
N1 C1 1.331(7) .
N1 C5 1.357(6) .
C1 C2 1.388(8) .
C1 H1 0.95 .
C2 C3 1.368(11) .
C2 H2 0.95 .
C3 C4 1.367(11) .
C3 H3 0.95 .
C4 C5 1.392(7) .
C4 H4 0.95 .
C5 C5 1.458(11) 4_575
C6 O1 1.148(6) .
C7 O2 1.144(7) .
Mn2 C19 1.778(6) .
Mn2 C19 1.778(6) 4_575
Mn2 C18 1.831(6) .
Mn2 N4 2.046(4) .
Mn2 N4 2.046(4) 4_575
Mn2 C20 2.119(9) .
Mn2 C20 2.119(9) 4_575
N4 C13 1.353(8) .
N4 C17 1.355(5) .
C13 C14 1.376(7) .
C13 H13 0.95 .
C14 C15 1.383(7) .
C14 H14 0.95 .
C15 C16 1.375(8) .
C15 H15 0.95 .
C16 C17 1.387(6) .
C16 H16 0.95 .
C17 C17 1.461(11) 4_575
C18 O3 1.146(7) .
C19 O4 1.156(6) .
C8 N2 1.318(10) .
C8 N3 1.334(17) .
N2 C9 1.50(3) .
N2 C11 1.504(10) .
C9 C10 1.57(2) .
C9 H9A 0.99 .
C9 H9B 0.99 .
C10 C11 1.452(18) .
C10 H10A 0.99 .
C10 H10B 0.99 .
C11 H11A 0.99 .
C11 H11B 0.99 .
N3 C12 1.47(2) .
N3 H3N 0.88 .
C12 H12A 0.98 .
C12 H12B 0.98 .
C12 H12C 0.98 .
C20 N5 1.293(10) .
C20 N6 1.50(2) .
N5 C21 1.33(2) .
N5 C23 1.505(11) .
C21 C22 1.62(4) .
C21 H21A 0.99 .
C21 H21B 0.99 .
C22 C23 1.444(16) .
C22 H22A 0.99 .
C22 H22B 0.99 .
C23 H23A 0.99 .
C23 H23B 0.99 .
N6 C24 1.39(3) .
N6 H6N 0.88 .
C24 H24A 0.98 .
C24 H24B 0.98 .
C24 H24C 0.98 .
O5 S1 1.438(6) .
O6 S1 1.414(6) .
S1 O6 1.414(6) 4_565
S1 C25 1.815(8) .
C25 F1 1.328(5) .
C25 F1 1.328(5) 4_565
C25 F2 1.338(8) .
O7 S2 1.435(5) .
O8 S2 1.432(5) .
S2 O8 1.432(5) 4_565
S2 C26 1.793(7) .
C26 F3 1.332(5) .
C26 F3 1.332(5) 4_565
C26 F4 1.334(8) .

loop_
_geom_torsion_atom_site_label_1
_geom_torsion_atom_site_label_2
_geom_torsion_atom_site_label_3
_geom_torsion_atom_site_label_4
_geom_torsion
_geom_torsion_site_symmetry_1
_geom_torsion_site_symmetry_4
C6 Mn1 N1 C1 -1.0(4) . .
C7 Mn1 N1 C1 88.2(4) . .
N1 Mn1 N1 C1 179.5(3) 4_575 .
C8 Mn1 N1 C1 -98.9(4) . .
C8 Mn1 N1 C1 -82.0(4) 4_575 .
C6 Mn1 N1 C5 -179.8(3) . .
C7 Mn1 N1 C5 -90.6(3) . .
N1 Mn1 N1 C5 0.7(3) 4_575 .
C8 Mn1 N1 C5 82.4(3) . .
C8 Mn1 N1 C5 99.2(4) 4_575 .
C5 N1 C1 C2 -1.3(7) . .
Mn1 N1 C1 C2 179.9(3) . .
N1 C1 C2 C3 0.8(8) . .
C1 C2 C3 C4 0.5(8) . .
C2 C3 C4 C5 -1.1(9) . .
C1 N1 C5 C4 0.7(6) . .
Mn1 N1 C5 C4 179.6(3) . .
C1 N1 C5 C5 -179.5(3) . 4_575
Mn1 N1 C5 C5 -0.6(3) . 4_575
C3 C4 C5 N1 0.5(7) . .
C3 C4 C5 C5 -179.3(4) . 4_575
C19 Mn2 N4 C13 3.4(4) 4_575 .
C18 Mn2 N4 C13 -86.3(4) . .
N4 Mn2 N4 C13 -177.5(3) 4_575 .
C20 Mn2 N4 C13 83.1(4) . .
C20 Mn2 N4 C13 101.7(4) 4_575 .
C19 Mn2 N4 C17 -178.1(3) 4_575 .
C18 Mn2 N4 C17 92.2(3) . .
N4 Mn2 N4 C17 1.0(3) 4_575 .
C20 Mn2 N4 C17 -98.4(4) . .
C20 Mn2 N4 C17 -79.8(4) 4_575 .
C17 N4 C13 C14 2.4(7) . .
Mn2 N4 C13 C14 -179.1(3) . .
N4 C13 C14 C15 -1.9(8) . .
C13 C14 C15 C16 0.0(7) . .
C14 C15 C16 C17 1.1(7) . .
C13 N4 C17 C16 -1.2(6) . .
Mn2 N4 C17 C16 -179.8(3) . .
C13 N4 C17 C17 177.7(3) . 4_575
Mn2 N4 C17 C17 -0.9(3) . 4_575
C15 C16 C17 N4 -0.6(7) . .
C15 C16 C17 C17 -179.4(3) . 4_575
C6 Mn1 C8 N2 -48.5(7) . .
C6 Mn1 C8 N2 -131.7(7) 4_575 .
C7 Mn1 C8 N2 -168.6(11) . .
N1 Mn1 C8 N2 128.7(6) 4_575 .
N1 Mn1 C8 N2 50.9(6) . .
C8 Mn1 C8 N2 -0.2(6) 4_575 .
C6 Mn1 C8 N3 128.9(7) . .
C6 Mn1 C8 N3 45.7(7) 4_575 .
C7 Mn1 C8 N3 8.8(18) . .
N1 Mn1 C8 N3 -53.9(7) 4_575 .
N1 Mn1 C8 N3 -131.7(7) . .
C8 Mn1 C8 N3 177.2(7) 4_575 .
N3 C8 N2 C9 -176.8(8) . .
Mn1 C8 N2 C9 0.7(13) . .
N3 C8 N2 C11 -2.5(14) . .
Mn1 C8 N2 C11 175.0(7) . .
C8 N2 C9 C10 174.5(11) . .
C11 N2 C9 C10 -1.6(11) . .
N2 C9 C10 C11 1.6(11) . .
C9 C10 C11 N2 -1.6(11) . .
C8 N2 C11 C10 -173.8(13) . .
C9 N2 C11 C10 1.7(12) . .
N2 C8 N3 C12 6(2) . .
Mn1 C8 N3 C12 -171.7(15) . .
C19 Mn2 C20 N5 -44.3(7) . .
C19 Mn2 C20 N5 -127.3(7) 4_575 .
C18 Mn2 C20 N5 -166.4(11) . .
N4 Mn2 C20 N5 132.6(7) . .
N4 Mn2 C20 N5 55.5(7) 4_575 .
C20 Mn2 C20 N5 4.0(7) 4_575 .
C19 Mn2 C20 N6 123.8(10) . .
C19 Mn2 C20 N6 40.8(10) 4_575 .
C18 Mn2 C20 N6 1.7(19) . .
N4 Mn2 C20 N6 -59.3(10) . .
N4 Mn2 C20 N6 -136.4(10) 4_575 .
C20 Mn2 C20 N6 172.1(10) 4_575 .
N6 C20 N5 C21 175.6(9) . .
Mn2 C20 N5 C21 -15.7(17) . .
N6 C20 N5 C23 6.8(16) . .
Mn2 C20 N5 C23 175.5(8) . .
C20 N5 C21 C22 -179.5(7) . .
C23 N5 C21 C22 -7.0(11) . .
N5 C21 C22 C23 7.2(11) . .
C21 C22 C23 N5 -6.4(10) . .
C20 N5 C23 C22 178.2(10) . .
C21 N5 C23 C22 7.9(13) . .
N5 C20 N6 C24 -5(2) . .
Mn2 C20 N6 C24 -174.3(16) . .
O6 S1 C25 F1 178.9(4) . .
O6 S1 C25 F1 60.9(5) 4_565 .
O5 S1 C25 F1 -60.1(4) . .
O6 S1 C25 F1 -60.9(5) . 4_565
O6 S1 C25 F1 -178.9(4) 4_565 4_565
O5 S1 C25 F1 60.1(4) . 4_565
O6 S1 C25 F2 59.0(2) . .
O6 S1 C25 F2 -59.0(2) 4_565 .
O5 S1 C25 F2 180 . .
O8 S2 C26 F3 -179.6(4) . .
O8 S2 C26 F3 61.5(5) 4_565 .
O7 S2 C26 F3 -59.1(4) . .
O8 S2 C26 F3 -61.5(5) . 4_565
O8 S2 C26 F3 179.6(4) 4_565 4_565
O7 S2 C26 F3 59.1(4) . 4_565
O8 S2 C26 F4 59.5(2) . .
O8 S2 C26 F4 -59.5(2) 4_565 .
O7 S2 C26 F4 180.000(2) . .
